data_1537656
loop_
_publ_author_name
'Andersson, G.'

_publ_section_title
;
 Studies on vanadium oxides. I. Phase analysis
;
_journal_name_full 'Acta Chemica Scandinavica (1-27,1973-42,1988)'
_journal_page_first 1599
_journal_page_last 1606
_journal_volume 8
_journal_year 1954
_chemical_formula_sum 'O3 V2'
_chemical_name_systematic 'V2 O3'
_space_group_IT_number 167
_symmetry_space_group_name_Hall '-P 3* 2n'
_symmetry_space_group_name_H-M 'R -3 c :R'
_cell_angle_alpha 53.74
_cell_angle_beta 53.74
_cell_angle_gamma 53.74
_cell_formula_units_Z 2
_cell_length_a 5.467
_cell_length_b 5.467
_cell_length_c 5.467
_cell_volume 98.630
_citation_journal_id_ASTM ACSAA4
_cod_data_source_file Andersson_ACSAA4_1954_1211.cif
_cod_data_source_block O3V2
_cod_original_cell_volume 98.63
_cod_original_sg_symbol_Hall '-R 3 2"c (-y+z,x+z,-x+y+z)'
_cod_database_code 1537656

loop_
_symmetry_equiv_pos_as_xyz
x,y,z
z,x,y
y,z,x
-y+1/2,-x+1/2,-z+1/2
-z+1/2,-y+1/2,-x+1/2
-x+1/2,-z+1/2,-y+1/2
-x,-y,-z
-z,-x,-y
-y,-z,-x
y-1/2,x-1/2,z-1/2
z-1/2,y-1/2,x-1/2
x-1/2,z-1/2,y-1/2

loop_
_atom_site_label
_atom_site_type_symbol
_atom_site_fract_x
_atom_site_fract_y
_atom_site_fract_z
_atom_site_occupancy
_atom_site_U_iso_or_equiv
O1 O-2 0.55 -0.05 0.25 1 0.0
V1 V+3 0.35 0.35 0.35 1 0.0
